data_2223668
loop_
_publ_author_name
'Wong, K. C.'
'Hamid, Abdul'
'Baharuddin, S.'
'Quah, Ching Kheng'
'Fun, Hoong-Kun'

_publ_section_title
;
 <i>catena</i>-Poly[[sodium-di-\m-\b-<small>D</small>-glucose]
 chloride]
;
_journal_coeditor_code CI2906
_journal_issue 11
_journal_name_full 'Acta Crystallographica Section E'
_journal_page_first m1308
_journal_page_last m1309
_journal_paper_doi 10.1107/S1600536809039993
_journal_volume 65
_journal_year 2009
_chemical_formula_iupac '[Na (C6 H12 O6)2] Cl'
_chemical_formula_moiety 'C12 H24 Na O12 +, Cl -'
_chemical_formula_sum 'C12 H24 Cl Na O12'
_chemical_formula_weight 418.75
_chemical_name_systematic
;
<i>catena</i>-Poly[[sodium-di-\m-\b-D-glucose] chloride]
;
_space_group_IT_number 144
_symmetry_cell_setting trigonal
_symmetry_space_group_name_Hall 'P 31'
_symmetry_space_group_name_H-M 'P 31'
_atom_sites_solution_hydrogens geom
_atom_sites_solution_primary direct
_atom_sites_solution_secondary difmap
_audit_creation_method SHELXL-97
_cell_angle_alpha 90.00
_cell_angle_beta 90.00
_cell_angle_gamma 120.00
_cell_formula_units_Z 9
_cell_length_a 16.3795(4)
_cell_length_b 16.3795(4)
_cell_length_c 17.4232(6)
_cell_measurement_reflns_used 9874
_cell_measurement_temperature 100
_cell_measurement_theta_max 34.93
_cell_measurement_theta_min 2.49
_cell_volume 4048.2(2)
_computing_cell_refinement 'SAINT (Bruker, 2005)'
_computing_data_collection 'APEX2 (Bruker, 2005)'
_computing_data_reduction 'SAINT (Bruker, 2005)'
_computing_molecular_graphics 'SHELXTL (Sheldrick, 2008)'
_computing_publication_material
;
SHELXTL (Sheldrick, 2008) and PLATON (Spek, 2009)
;
_computing_structure_refinement 'SHELXTL (Sheldrick, 2008)'
_computing_structure_solution 'SHELXTL (Sheldrick, 2008)'
_diffrn_ambient_temperature 100
_diffrn_measured_fraction_theta_full 0.999
_diffrn_measured_fraction_theta_max 0.999
_diffrn_measurement_device_type
;
Bruker SMART APEXII CCD area-detector
;
_diffrn_measurement_method '\f and \w'
_diffrn_radiation_monochromator graphite
_diffrn_radiation_source 'fine-focus sealed tube'
_diffrn_radiation_type MoK\a
_diffrn_radiation_wavelength 0.71073
_diffrn_reflns_av_R_equivalents 0.0498
_diffrn_reflns_av_sigmaI/netI 0.0337
_diffrn_reflns_limit_h_max 27
_diffrn_reflns_limit_h_min -27
_diffrn_reflns_limit_k_max 27
_diffrn_reflns_limit_k_min -27
_diffrn_reflns_limit_l_max 29
_diffrn_reflns_limit_l_min -29
_diffrn_reflns_number 211137
_diffrn_reflns_theta_full 36.81
_diffrn_reflns_theta_max 36.81
_diffrn_reflns_theta_min 1.17
_diffrn_standards_number 0
_exptl_absorpt_coefficient_mu 0.297
_exptl_absorpt_correction_T_max 0.9275
_exptl_absorpt_correction_T_min 0.8145
_exptl_absorpt_correction_type multi-scan
_exptl_absorpt_process_details '(<i>SADABS</i>; Bruker, 2005)'
_exptl_crystal_colour colourless
_exptl_crystal_density_diffrn 1.546
_exptl_crystal_density_method 'not measured'
_exptl_crystal_description Block
_exptl_crystal_F_000 1980
_exptl_crystal_size_max 0.498
_exptl_crystal_size_mid 0.381
_exptl_crystal_size_min 0.257
_refine_diff_density_max 0.797
_refine_diff_density_min -0.403
_refine_ls_abs_structure_details 'Flack (1983), 13472 Friedel pairs'
_refine_ls_abs_structure_Flack 0.02(3)
_refine_ls_extinction_method none
_refine_ls_goodness_of_fit_ref 1.059
_refine_ls_hydrogen_treatment constr
_refine_ls_matrix_type full
_refine_ls_number_parameters 715
_refine_ls_number_reflns 27007
_refine_ls_number_restraints 1
_refine_ls_restrained_S_all 1.059
_refine_ls_R_factor_all 0.0464
_refine_ls_R_factor_gt 0.0416
_refine_ls_shift/su_max 0.001
_refine_ls_shift/su_mean 0.000
_refine_ls_structure_factor_coef Fsqd
_refine_ls_weighting_details 'calc w=1/[\s^2^(Fo^2^)+(0.0718P)^2^] where P=(Fo^2^+2Fc^2^)/3'
_refine_ls_weighting_scheme calc
_refine_ls_wR_factor_gt 0.1068
_refine_ls_wR_factor_ref 0.1106
_reflns_number_gt 25094
_reflns_number_total 27007
_reflns_threshold_expression I>2\s(I)
_cod_data_source_file ci2906.cif
_cod_data_source_block I
_cod_depositor_comments
;
The following automatic conversions were performed:
'_symmetry_cell_setting' value 'Trigonal' changed to 'trigonal' according
to '/home/saulius/struct/CIF-dictionaries/cif_core.dic' dictionary named
'cif_core.dic' version 2.4.1 from 2010-06-29.

Automatic conversion script
Id: cif_fix_enum 1527 2010-12-29 10:47:43Z saulius 

The following automatic conversions were performed:

'_symmetry_cell_setting' value 'Trigonal' changed to 'trigonal'
according to /home/saulius/struct/CIF-dictionaries/cif_core.dic
dictionary named 'cif_core.dic' version 2.4.1 from 2010-06-29.

Automatic conversion script
Id: cif_fix_values 1715 2011-07-08 13:25:40Z adriana 
;
_cod_database_code 2223668
_cod_database_fobs_code 2223668

loop_
_symmetry_equiv_pos_as_xyz
'x, y, z'
'-y, x-y, z+1/3'
'-x+y, -x, z+2/3'

loop_
_atom_site_type_symbol
_atom_site_label
_atom_site_fract_x
_atom_site_fract_y
_atom_site_fract_z
_atom_site_U_iso_or_equiv
_atom_site_adp_type
_atom_site_calc_flag
_atom_site_refinement_flags
_atom_site_occupancy
_atom_site_disorder_assembly
_atom_site_disorder_group
Na Na1A 0.40243(6) 0.79506(6) 0.70138(4) 0.01379(13) Uani d . 1 . .
O O1A 0.42335(10) 0.97603(9) 0.90774(7) 0.0147(2) Uani d . 1 . .
O O2A 0.37480(10) 0.88583(10) 0.79491(8) 0.0161(2) Uani d . 1 . .
H H2A 0.3487 0.9164 0.7792 0.024 Uiso d R 1 . .
O O3A 0.51727(9) 0.84858(10) 0.80086(8) 0.0155(2) Uani d . 1 . .
H H3A 0.5753 0.8645 0.8013 0.023 Uiso d R 1 . .
O O4A 0.47353(11) 0.75675(11) 0.95023(8) 0.0184(2) Uani d . 1 . .
H H4A 0.4628 0.7117 0.9229 0.028 Uiso calc R 1 . .
O O5A 0.32729(10) 0.76721(9) 1.03053(7) 0.0155(2) Uani d . 1 . .
H H5A 0.3395 0.7896 1.0745 0.023 Uiso d R 1 . .
O O6A 0.39899(12) 0.99572(10) 1.07224(8) 0.0208(3) Uani d . 1 . .
H H6A 0.4010 0.9595 1.1037 0.031 Uiso calc R 1 . .
O O7A 0.56259(10) 0.94644(9) 0.48723(8) 0.0152(2) Uani d . 1 . .
O O8A 0.51828(9) 0.86139(10) 0.60264(8) 0.0154(2) Uani d . 1 . .
H H8A 0.5747 0.8829 0.6178 0.023 Uiso d R 1 . .
O O9A 0.36105(10) 0.87692(11) 0.61387(8) 0.0180(2) Uani d . 1 . .
H H9A 0.3206 0.8949 0.6118 0.027 Uiso d R 1 . .
O O10A 0.27167(10) 0.77955(11) 0.47331(9) 0.0213(3) Uani d . 1 . .
H H10A 0.2351 0.7350 0.5001 0.032 Uiso calc R 1 . .
O O11A 0.39410(10) 0.74111(10) 0.37729(8) 0.0180(2) Uani d . 1 . .
H H11A 0.3626 0.7434 0.3395 0.027 Uiso d R 1 . .
O O12A 0.58050(12) 0.95678(11) 0.32001(9) 0.0255(3) Uani d . 1 . .
H H12A 0.5305 0.9282 0.2967 0.038 Uiso calc R 1 . .
C C1A 0.45104(12) 0.94345(12) 0.84180(10) 0.0139(3) Uani d . 1 . .
H H1D 0.4971 0.9979 0.8121 0.017 Uiso calc R 1 . .
C C2A 0.49595(12) 0.88519(12) 0.86730(10) 0.0125(3) Uani d . 1 . .
H H2D 0.5542 0.9257 0.8956 0.015 Uiso calc R 1 . .
C C3A 0.42781(12) 0.80420(12) 0.91894(9) 0.0125(2) Uani d . 1 . .
H H3D 0.3728 0.7596 0.8889 0.015 Uiso calc R 1 . .
C C4A 0.39598(12) 0.84212(12) 0.98499(10) 0.0129(3) Uani d . 1 . .
H H4D 0.4506 0.8823 1.0172 0.015 Uiso calc R 1 . .
C C5A 0.35402(12) 0.90065(12) 0.95469(10) 0.0131(3) Uani d . 1 . .
H H5D 0.2986 0.8604 0.9232 0.016 Uiso d R 1 . .
C C6A 0.32521(13) 0.94381(13) 1.01897(11) 0.0180(3) Uani d . 1 . .
H H6D 0.3052 0.9853 0.9968 0.022 Uiso calc R 1 . .
H H6E 0.2718 0.8939 1.0461 0.022 Uiso calc R 1 . .
C C7A 0.51247(12) 0.92956(12) 0.55789(10) 0.0138(3) Uani d . 1 . .
H H7D 0.5390 0.9886 0.5869 0.017 Uiso calc R 1 . .
C C8A 0.40834(12) 0.89450(12) 0.54197(10) 0.0137(3) Uani d . 1 . .
H H8D 0.4026 0.9437 0.5147 0.016 Uiso calc R 1 . .
C C9A 0.36633(12) 0.80596(12) 0.49278(10) 0.0143(3) Uani d . 1 . .
H H9D 0.3667 0.7548 0.5217 0.017 Uiso calc R 1 . .
C C10A 0.42518(12) 0.82541(12) 0.41974(10) 0.0139(3) Uani d . 1 . .
H H10D 0.4188 0.8714 0.3881 0.017 Uiso calc R 1 . .
C C11A 0.52941(12) 0.86400(11) 0.43898(10) 0.0139(3) Uani d . 1 . .
H H11D 0.5357 0.8156 0.4671 0.017 Uiso d R 1 . .
C C12A 0.59197(14) 0.89208(14) 0.36868(11) 0.0199(3) Uani d . 1 . .
H H12D 0.6573 0.9211 0.3848 0.024 Uiso calc R 1 . .
H H12E 0.5773 0.8359 0.3395 0.024 Uiso calc R 1 . .
Na Na1B 0.87325(6) 0.92592(5) 1.03422(4) 0.01344(13) Uani d . 1 . .
O O1B 0.70647(9) 0.91250(10) 0.82118(8) 0.0149(2) Uani d . 1 . .
O O2B 0.79165(10) 0.95978(10) 0.93703(8) 0.0159(2) Uani d . 1 . .
H H2B 0.7640 0.9881 0.9544 0.024 Uiso d R 1 . .
O O3B 0.79791(11) 0.79928(10) 0.94733(8) 0.0183(2) Uani d . 1 . .
H H3B 0.7838 0.7418 0.9462 0.028 Uiso d R 1 . .
O O4B 0.89994(11) 0.82099(11) 0.80581(9) 0.0207(3) Uani d . 1 . .
H H4B 0.9544 0.8446 0.8213 0.031 Uiso calc R 1 . .
O O5B 0.91942(9) 0.97609(10) 0.71147(8) 0.0171(2) Uani d . 1 . .
H H5B 0.9321 0.9400 0.6854 0.026 Uiso d R 1 . .
O O6B 0.69713(11) 0.92403(12) 0.65406(9) 0.0221(3) Uani d . 1 . .
H H6B 0.7308 0.9150 0.6245 0.033 Uiso calc R 1 . .
O O7B 0.70408(9) 0.75684(9) 1.24067(7) 0.0139(2) Uani d . 1 . .
O O8B 0.79839(10) 0.80594(9) 1.12998(8) 0.0151(2) Uani d . 1 . .
H H8B 0.8114 0.7573 1.1369 0.023 Uiso calc R 1 . .
O O9B 0.81132(10) 0.97772(10) 1.13269(8) 0.0155(2) Uani d . 1 . .
H H9B 0.7926 1.0176 1.1343 0.023 Uiso d R 1 . .
O O10B 0.90017(11) 1.03683(10) 1.28298(8) 0.0186(2) Uani d . 1 . .
H H10B 0.9472 1.0735 1.2586 0.028 Uiso calc R 1 . .
O O11B 0.90851(9) 0.89131(10) 1.36548(7) 0.0157(2) Uani d . 1 . .
H H11B 0.8911 0.8745 1.4092 0.024 Uiso d R 1 . .
O O12B 0.68312(10) 0.71785(11) 1.40569(8) 0.0206(3) Uani d . 1 . .
H H12B 0.7132 0.7455 1.4441 0.031 Uiso calc R 1 . .
C C1B 0.72851(12) 0.88272(13) 0.89236(10) 0.0134(3) Uani d . 1 . .
H H1E 0.6703 0.8446 0.9214 0.016 Uiso calc R 1 . .
C C2B 0.77495(12) 0.82421(12) 0.87540(10) 0.0134(3) Uani d . 1 . .
H H2E 0.7302 0.7668 0.8480 0.016 Uiso calc R 1 . .
C C3B 0.86262(12) 0.88006(12) 0.82614(10) 0.0141(3) Uani d . 1 . .
H H3E 0.9099 0.9341 0.8556 0.017 Uiso calc R 1 . .
C C4B 0.83738(12) 0.91541(12) 0.75406(10) 0.0135(3) Uani d . 1 . .
H H4E 0.7954 0.8613 0.7220 0.016 Uiso calc R 1 . .
C C5B 0.78801(12) 0.97057(12) 0.77426(10) 0.0137(3) Uani d . 1 . .
H H5E 0.8316 1.0268 0.8035 0.016 Uiso calc R 1 . .
C C6B 0.75485(14) 1.00088(14) 0.70404(11) 0.0199(3) Uani d . 1 . .
H H6F 0.7194 1.0306 0.7206 0.024 Uiso calc R 1 . .
H H6G 0.8094 1.0473 0.6758 0.024 Uiso calc R 1 . .
C C7B 0.73296(12) 0.81654(12) 1.17456(9) 0.0125(3) Uani d . 1 . .
H H7E 0.6775 0.8013 1.1432 0.015 Uiso calc R 1 . .
C C8B 0.77960(12) 0.91972(12) 1.19957(9) 0.0124(2) Uani d . 1 . .
H H8E 0.7333 0.9304 1.2267 0.015 Uiso calc R 1 . .
C C9B 0.86271(12) 0.94398(11) 1.25254(9) 0.0127(3) Uani d . 1 . .
H H9E 0.9120 0.9397 1.2240 0.015 Uiso calc R 1 . .
C C10B 0.82991(11) 0.87510(12) 1.31930(9) 0.0118(2) Uani d . 1 . .
H H10E 0.7854 0.8842 1.3507 0.014 Uiso calc R 1 . .
C C11B 0.78116(12) 0.77340(12) 1.29000(9) 0.0126(2) Uani d . 1 . .
H H11E 0.8267 0.7637 1.2607 0.015 Uiso d R 1 . .
C C12B 0.74206(13) 0.70209(12) 1.35467(10) 0.0167(3) Uani d . 1 . .
H H12F 0.7060 0.6393 1.3330 0.020 Uiso calc R 1 . .
H H12G 0.7941 0.7049 1.3835 0.020 Uiso calc R 1 . .
Na Na1C 0.72272(5) 0.26194(6) 0.36712(4) 0.01372(13) Uani d . 1 . .
O O1C 0.87438(9) 0.25866(10) 0.58123(8) 0.0150(2) Uani d . 1 . .
O O2C 0.83296(9) 0.30390(10) 0.46694(8) 0.0158(2) Uani d . 1 . .
H H2C 0.8882 0.3340 0.4483 0.024 Uiso d R 1 . .
O O3C 0.67052(10) 0.13599(10) 0.45499(8) 0.0180(2) Uani d . 1 . .
H H3C 0.6325 0.0769 0.4548 0.027 Uiso d R 1 . .
O O4C 0.58660(10) 0.15191(10) 0.59700(9) 0.0205(3) Uani d . 1 . .
H H4C 0.5568 0.1799 0.5959 0.031 Uiso calc R 1 . .
O O5C 0.71738(10) 0.31138(10) 0.68982(9) 0.0183(2) Uani d . 1 . .
H H5C 0.6798 0.2779 0.7252 0.027 Uiso d R 1 . .
O O6C 0.89548(12) 0.26778(14) 0.74742(9) 0.0251(3) Uani d . 1 . .
H H6C 0.9069 0.2317 0.7231 0.038 Uiso calc R 1 . .
O O7C 0.73582(10) 0.09477(9) 0.16154(7) 0.0149(2) Uani d . 1 . .
O O8C 0.68727(10) 0.13749(9) 0.27402(8) 0.0166(2) Uani d . 1 . .
H H8C 0.6568 0.0796 0.2865 0.025 Uiso d R 1 . .
O O9C 0.83698(9) 0.31498(10) 0.27036(8) 0.0156(2) Uani d . 1 . .
H H9C 0.8941 0.3590 0.2676 0.023 Uiso d R 1 . .
O O10C 0.79948(11) 0.36892(9) 0.12121(8) 0.0177(2) Uani d . 1 . .
H H10C 0.8187 0.4069 0.1567 0.027 Uiso calc R 1 . .
O O11C 0.64855(10) 0.21736(10) 0.03950(7) 0.0150(2) Uani d . 1 . .
H H11C 0.6674 0.2224 -0.0056 0.022 Uiso d R 1 . .
O O12C 0.71783(12) 0.05674(11) -0.00376(8) 0.0207(3) Uani d . 1 . .
H H12C 0.7264 0.1011 -0.0311 0.031 Uiso calc R 1 . .
C C1C 0.82406(12) 0.22769(13) 0.51041(10) 0.0143(3) Uani d . 1 . .
H H1F 0.8479 0.1931 0.4808 0.017 Uiso calc R 1 . .
C C2C 0.71885(12) 0.16317(12) 0.52677(10) 0.0135(3) Uani d . 1 . .
H H2F 0.7096 0.1069 0.5541 0.016 Uiso calc R 1 . .
C C3C 0.68206(12) 0.21485(12) 0.57588(10) 0.0138(3) Uani d . 1 . .
H H3F 0.6855 0.2675 0.5465 0.017 Uiso calc R 1 . .
C C4C 0.74205(12) 0.25268(12) 0.64813(10) 0.0140(3) Uani d . 1 . .
H H4F 0.7322 0.1996 0.6806 0.017 Uiso calc R 1 . .
C C5C 0.84708(12) 0.31259(13) 0.62873(10) 0.0143(3) Uani d . 1 . .
H H5F 0.8573 0.3685 0.6002 0.017 Uiso calc R 1 . .
C C6C 0.91000(14) 0.34435(15) 0.69944(11) 0.0193(3) Uani d . 1 . .
H H6H 0.9754 0.3783 0.6833 0.023 Uiso calc R 1 . .
H H6I 0.8978 0.3874 0.7288 0.023 Uiso calc R 1 . .
C C7C 0.76415(12) 0.15386(12) 0.22817(9) 0.0131(3) Uani d . 1 . .
H H7F 0.8080 0.1427 0.2585 0.016 Uiso calc R 1 . .
C C8C 0.81344(12) 0.25722(12) 0.20314(10) 0.0123(3) Uani d . 1 . .
H H8F 0.8713 0.2725 0.1752 0.015 Uiso calc R 1 . .
C C9C 0.74880(12) 0.27549(12) 0.15133(10) 0.0128(3) Uani d . 1 . .
H H9F 0.6942 0.2674 0.1807 0.015 Uiso calc R 1 . .
C C10C 0.71611(12) 0.20734(12) 0.08441(10) 0.0125(3) Uani d . 1 . .
H H10F 0.7705 0.2207 0.0522 0.015 Uiso calc R 1 . .
C C11C 0.67005(12) 0.10534(12) 0.11347(9) 0.0127(3) Uani d . 1 . .
H H11F 0.6140 0.0912 0.1437 0.015 Uiso d R 1 . .
C C12C 0.64163(14) 0.03467(13) 0.04824(11) 0.0172(3) Uani d . 1 . .
H H12H 0.6195 -0.0277 0.0695 0.021 Uiso calc R 1 . .
H H12I 0.5899 0.0333 0.0201 0.021 Uiso calc R 1 . .
Cl Cl1 0.47325(3) 0.25978(4) 0.54724(3) 0.02033(8) Uani d . 1 . .
Cl Cl2 0.42150(4) 0.86126(3) 0.18827(3) 0.02115(8) Uani d . 1 . .
Cl Cl3 0.12199(4) 0.92863(4) 0.85610(3) 0.02089(9) Uani d . 1 . .

loop_
_atom_site_aniso_label
_atom_site_aniso_U_11
_atom_site_aniso_U_22
_atom_site_aniso_U_33
_atom_site_aniso_U_12
_atom_site_aniso_U_13
_atom_site_aniso_U_23
Na1A 0.0151(3) 0.0151(3) 0.0119(3) 0.0081(3) 0.0010(2) 0.0004(2)
O1A 0.0206(6) 0.0113(5) 0.0130(5) 0.0085(4) 0.0028(4) 0.0017(4)
O2A 0.0204(6) 0.0188(6) 0.0139(5) 0.0135(5) -0.0035(4) -0.0023(4)
O3A 0.0134(5) 0.0211(6) 0.0139(5) 0.0100(5) 0.0004(4) -0.0030(4)
O4A 0.0273(7) 0.0211(6) 0.0149(5) 0.0183(6) 0.0009(5) 0.0035(4)
O5A 0.0191(6) 0.0119(5) 0.0123(5) 0.0052(4) 0.0033(4) 0.0014(4)
O6A 0.0338(7) 0.0143(6) 0.0149(6) 0.0124(5) -0.0020(5) -0.0033(4)
O7A 0.0170(5) 0.0110(5) 0.0124(5) 0.0030(4) 0.0012(4) -0.0010(4)
O8A 0.0135(5) 0.0186(6) 0.0138(5) 0.0078(4) -0.0006(4) 0.0032(4)
O9A 0.0206(6) 0.0238(6) 0.0154(5) 0.0154(5) 0.0042(4) 0.0044(5)
O10A 0.0147(6) 0.0213(6) 0.0286(7) 0.0094(5) -0.0051(5) -0.0033(5)
O11A 0.0192(6) 0.0147(5) 0.0202(6) 0.0087(5) -0.0071(5) -0.0067(4)
O12A 0.0297(8) 0.0183(6) 0.0161(6) 0.0027(5) -0.0004(5) 0.0035(5)
C1A 0.0169(7) 0.0124(6) 0.0126(7) 0.0074(5) 0.0012(5) 0.0007(5)
C2A 0.0132(6) 0.0134(6) 0.0109(6) 0.0066(5) 0.0000(5) -0.0005(5)
C3A 0.0154(6) 0.0131(6) 0.0107(6) 0.0083(5) 0.0003(5) -0.0003(5)
C4A 0.0149(6) 0.0114(6) 0.0112(6) 0.0057(5) 0.0006(5) 0.0002(5)
C5A 0.0126(6) 0.0125(6) 0.0135(6) 0.0058(5) 0.0009(5) -0.0006(5)
C6A 0.0225(8) 0.0175(7) 0.0168(7) 0.0121(6) 0.0047(6) -0.0011(5)
C7A 0.0159(6) 0.0129(6) 0.0107(6) 0.0058(5) 0.0005(5) 0.0006(5)
C8A 0.0172(7) 0.0137(6) 0.0125(6) 0.0093(5) -0.0003(5) 0.0013(5)
C9A 0.0131(6) 0.0129(6) 0.0162(7) 0.0060(5) -0.0019(5) -0.0001(5)
C10A 0.0167(7) 0.0120(6) 0.0133(6) 0.0074(5) -0.0032(5) -0.0019(5)
C11A 0.0159(7) 0.0111(6) 0.0128(6) 0.0054(5) 0.0009(5) 0.0009(5)
C12A 0.0196(7) 0.0190(7) 0.0176(7) 0.0072(6) 0.0037(6) 0.0005(6)
Na1B 0.0138(3) 0.0139(3) 0.0123(3) 0.0067(3) -0.0006(2) 0.0000(2)
O1B 0.0129(5) 0.0209(6) 0.0122(5) 0.0094(5) -0.0001(4) 0.0019(4)
O2B 0.0205(6) 0.0171(5) 0.0142(5) 0.0123(5) -0.0038(4) -0.0047(4)
O3B 0.0268(7) 0.0152(5) 0.0152(6) 0.0121(5) -0.0044(5) -0.0018(4)
O4B 0.0203(6) 0.0194(6) 0.0280(7) 0.0141(5) 0.0026(5) -0.0006(5)
O5B 0.0142(5) 0.0147(5) 0.0200(6) 0.0055(4) 0.0061(4) 0.0002(4)
O6B 0.0169(6) 0.0339(8) 0.0159(6) 0.0130(6) -0.0028(5) -0.0031(5)
O7B 0.0103(5) 0.0142(5) 0.0135(5) 0.0033(4) 0.0000(4) 0.0023(4)
O8B 0.0181(6) 0.0128(5) 0.0140(5) 0.0074(4) 0.0028(4) 0.0002(4)
O9B 0.0217(6) 0.0154(5) 0.0137(5) 0.0126(5) 0.0031(4) 0.0032(4)
O10B 0.0225(6) 0.0130(5) 0.0157(6) 0.0054(5) -0.0025(5) -0.0013(4)
O11B 0.0122(5) 0.0195(6) 0.0126(5) 0.0058(4) -0.0017(4) 0.0020(4)
O12B 0.0152(6) 0.0228(6) 0.0156(5) 0.0033(5) 0.0037(4) 0.0013(5)
C1B 0.0145(6) 0.0165(7) 0.0106(6) 0.0088(5) -0.0007(5) -0.0007(5)
C2B 0.0154(6) 0.0127(6) 0.0124(6) 0.0073(5) -0.0010(5) -0.0016(5)
C3B 0.0131(6) 0.0130(6) 0.0170(7) 0.0071(5) 0.0005(5) -0.0018(5)
C4B 0.0119(6) 0.0123(6) 0.0140(7) 0.0045(5) 0.0017(5) -0.0009(5)
C5B 0.0128(6) 0.0160(6) 0.0123(6) 0.0072(5) -0.0005(5) 0.0000(5)
C6B 0.0185(7) 0.0232(8) 0.0190(8) 0.0112(7) -0.0003(6) 0.0035(6)
C7B 0.0117(6) 0.0129(6) 0.0097(6) 0.0036(5) -0.0001(4) 0.0005(5)
C8B 0.0145(6) 0.0134(6) 0.0104(6) 0.0078(5) 0.0001(5) 0.0005(5)
C9B 0.0131(6) 0.0113(6) 0.0117(6) 0.0047(5) -0.0010(5) -0.0002(5)
C10B 0.0110(6) 0.0135(6) 0.0100(6) 0.0054(5) -0.0005(4) 0.0013(5)
C11B 0.0123(6) 0.0138(6) 0.0108(6) 0.0058(5) 0.0005(5) 0.0011(5)
C12B 0.0177(7) 0.0146(7) 0.0150(6) 0.0059(6) 0.0014(5) 0.0037(5)
Na1C 0.0135(3) 0.0153(3) 0.0120(3) 0.0070(3) -0.0002(2) 0.0004(2)
O1C 0.0147(5) 0.0220(6) 0.0134(5) 0.0130(5) -0.0006(4) -0.0016(4)
O2C 0.0138(5) 0.0167(5) 0.0142(5) 0.0055(5) 0.0017(4) 0.0049(4)
O3C 0.0207(6) 0.0137(5) 0.0143(5) 0.0046(5) -0.0028(4) 0.0005(4)
O4C 0.0137(5) 0.0163(6) 0.0288(7) 0.0055(5) 0.0053(5) 0.0029(5)
O5C 0.0190(6) 0.0164(6) 0.0213(6) 0.0102(5) 0.0057(5) -0.0022(5)
O6C 0.0292(7) 0.0432(9) 0.0155(6) 0.0274(7) 0.0010(5) 0.0039(6)
O7C 0.0215(6) 0.0151(5) 0.0123(5) 0.0122(5) -0.0030(4) -0.0031(4)
O8C 0.0203(6) 0.0143(5) 0.0131(5) 0.0070(5) 0.0042(4) 0.0020(4)
O9C 0.0138(5) 0.0160(5) 0.0110(5) 0.0029(4) -0.0009(4) -0.0031(4)
O10C 0.0250(6) 0.0110(5) 0.0148(6) 0.0071(5) -0.0006(5) 0.0007(4)
O11C 0.0181(5) 0.0197(5) 0.0126(5) 0.0136(5) -0.0020(4) -0.0004(4)
O12C 0.0317(7) 0.0207(6) 0.0163(6) 0.0181(6) 0.0026(5) -0.0015(5)
C1C 0.0144(6) 0.0176(7) 0.0129(6) 0.0094(6) -0.0002(5) 0.0000(5)
C2C 0.0139(6) 0.0128(6) 0.0132(7) 0.0061(5) 0.0008(5) 0.0010(5)
C3C 0.0113(6) 0.0129(6) 0.0175(7) 0.0062(5) 0.0027(5) 0.0025(5)
C4C 0.0155(7) 0.0139(6) 0.0149(7) 0.0092(6) 0.0024(5) 0.0010(5)
C5C 0.0153(7) 0.0163(7) 0.0138(6) 0.0097(6) -0.0009(5) -0.0011(5)
C6C 0.0187(8) 0.0254(8) 0.0164(7) 0.0129(7) -0.0050(6) -0.0050(6)
C7C 0.0168(7) 0.0150(6) 0.0100(6) 0.0098(6) -0.0013(5) -0.0015(5)
C8C 0.0129(6) 0.0132(6) 0.0108(6) 0.0065(5) -0.0005(5) -0.0007(5)
C9C 0.0148(6) 0.0123(6) 0.0125(6) 0.0078(5) -0.0003(5) 0.0001(5)
C10C 0.0127(6) 0.0145(6) 0.0126(6) 0.0085(5) -0.0009(5) -0.0003(5)
C11C 0.0140(6) 0.0128(6) 0.0113(6) 0.0066(5) -0.0011(5) -0.0010(5)
C12C 0.0206(7) 0.0157(7) 0.0156(7) 0.0093(6) -0.0016(6) -0.0029(5)
Cl1 0.01720(18) 0.0248(2) 0.01575(17) 0.00802(16) 0.00034(14) -0.00187(15)
Cl2 0.0249(2) 0.01823(18) 0.01642(18) 0.00789(16) -0.00165(15) 0.00035(14)
Cl3 0.0260(2) 0.0250(2) 0.01662(19) 0.01643(18) 0.00284(15) 0.00257(15)

loop_
_atom_type_symbol
_atom_type_description
_atom_type_scat_dispersion_real
_atom_type_scat_dispersion_imag
_atom_type_scat_source
C C 0.0033 0.0016 'International Tables Vol C Tables 4.2.6.8 and 6.1.1.4'
H H 0.0000 0.0000 'International Tables Vol C Tables 4.2.6.8 and 6.1.1.4'
O O 0.0106 0.0060 'International Tables Vol C Tables 4.2.6.8 and 6.1.1.4'
Cl Cl 0.1484 0.1585 'International Tables Vol C Tables 4.2.6.8 and 6.1.1.4'
Na Na 0.0362 0.0249 'International Tables Vol C Tables 4.2.6.8 and 6.1.1.4'

loop_
_geom_angle_atom_site_label_1
_geom_angle_atom_site_label_2
_geom_angle_atom_site_label_3
_geom_angle_site_symmetry_1
_geom_angle_site_symmetry_3
_geom_angle
_geom_angle_publ_flag
O9A Na1A O11A . 2_665 100.32(6) ?
O9A Na1A O5A . 3_564 137.26(6) ?
O11A Na1A O5A 2_665 3_564 73.65(5) ?
O9A Na1A O3A . . 131.66(6) ?
O11A Na1A O3A 2_665 . 122.09(6) ?
O5A Na1A O3A 3_564 . 80.95(5) ?
O9A Na1A O8A . . 70.22(5) ?
O11A Na1A O8A 2_665 . 132.59(6) ?
O5A Na1A O8A 3_564 . 83.08(5) ?
O3A Na1A O8A . . 93.17(5) ?
O9A Na1A O2A . . 83.63(5) ?
O11A Na1A O2A 2_665 . 99.34(6) ?
O5A Na1A O2A 3_564 . 138.92(6) ?
O3A Na1A O2A . . 68.64(5) ?
O8A Na1A O2A . . 124.22(6) ?
C1A O1A C5A . . 113.35(13) ?
C1A O2A Na1A . . 115.85(11) ?
C1A O2A H2A . . 109.6 ?
Na1A O2A H2A . . 116.9 ?
C2A O3A Na1A . . 115.58(10) ?
C2A O3A H3A . . 109.5 ?
Na1A O3A H3A . . 132.6 ?
C3A O4A H4A . . 109.5 ?
C4A O5A Na1A . 2_665 146.82(11) ?
C4A O5A H5A . . 102.8 ?
Na1A O5A H5A 2_665 . 110.1 ?
C6A O6A H6A . . 109.5 ?
C7A O7A C11A . . 114.15(13) ?
C7A O8A Na1A . . 114.11(10) ?
C7A O8A H8A . . 109.6 ?
Na1A O8A H8A . . 114.7 ?
C8A O9A Na1A . . 113.84(10) ?
C8A O9A H9A . . 109.4 ?
Na1A O9A H9A . . 136.4 ?
C9A O10A H10A . . 109.5 ?
C10A O11A Na1A . 3_564 146.21(11) ?
C10A O11A H11A . . 107.0 ?
Na1A O11A H11A 3_564 . 106.8 ?
C12A O12A H12A . . 109.5 ?
O2A C1A O1A . . 112.30(14) ?
O2A C1A C2A . . 107.14(14) ?
O1A C1A C2A . . 109.83(14) ?
O2A C1A H1D . . 109.2 ?
O1A C1A H1D . . 109.2 ?
C2A C1A H1D . . 109.2 ?
O3A C2A C3A . . 109.83(14) ?
O3A C2A C1A . . 108.74(13) ?
C3A C2A C1A . . 109.97(14) ?
O3A C2A H2D . . 109.4 ?
C3A C2A H2D . . 109.4 ?
C1A C2A H2D . . 109.4 ?
O4A C3A C4A . . 108.28(13) ?
O4A C3A C2A . . 110.05(14) ?
C4A C3A C2A . . 110.02(13) ?
O4A C3A H3D . . 109.5 ?
C4A C3A H3D . . 109.5 ?
C2A C3A H3D . . 109.5 ?
O5A C4A C3A . . 110.83(13) ?
O5A C4A C5A . . 108.95(14) ?
C3A C4A C5A . . 110.45(13) ?
O5A C4A H4D . . 108.9 ?
C3A C4A H4D . . 108.9 ?
C5A C4A H4D . . 108.9 ?
O1A C5A C6A . . 108.33(14) ?
O1A C5A C4A . . 108.95(13) ?
C6A C5A C4A . . 112.29(14) ?
O1A C5A H5D . . 109.0 ?
C6A C5A H5D . . 109.1 ?
C4A C5A H5D . . 109.1 ?
O6A C6A C5A . . 113.01(15) ?
O6A C6A H6D . . 109.0 ?
C5A C6A H6D . . 109.0 ?
O6A C6A H6E . . 109.0 ?
C5A C6A H6E . . 109.0 ?
H6D C6A H6E . . 107.8 ?
O8A C7A O7A . . 111.84(14) ?
O8A C7A C8A . . 107.98(14) ?
O7A C7A C8A . . 109.99(14) ?
O8A C7A H7D . . 109.0 ?
O7A C7A H7D . . 109.0 ?
C8A C7A H7D . . 109.0 ?
O9A C8A C9A . . 111.21(15) ?
O9A C8A C7A . . 107.96(14) ?
C9A C8A C7A . . 110.37(14) ?
O9A C8A H8D . . 109.1 ?
C9A C8A H8D . . 109.1 ?
C7A C8A H8D . . 109.1 ?
O10A C9A C8A . . 109.15(14) ?
O10A C9A C10A . . 109.95(15) ?
C8A C9A C10A . . 109.42(14) ?
O10A C9A H9D . . 109.4 ?
C8A C9A H9D . . 109.4 ?
C10A C9A H9D . . 109.4 ?
O11A C10A C9A . . 110.42(14) ?
O11A C10A C11A . . 107.41(14) ?
C9A C10A C11A . . 111.10(14) ?
O11A C10A H10D . . 109.3 ?
C9A C10A H10D . . 109.3 ?
C11A C10A H10D . . 109.3 ?
O7A C11A C12A . . 107.79(14) ?
O7A C11A C10A . . 109.47(13) ?
C12A C11A C10A . . 113.19(14) ?
O7A C11A H11D . . 108.8 ?
C12A C11A H11D . . 108.8 ?
C10A C11A H11D . . 108.8 ?
O12A C12A C11A . . 112.48(16) ?
O12A C12A H12D . . 109.1 ?
C11A C12A H12D . . 109.1 ?
O12A C12A H12E . . 109.1 ?
C11A C12A H12E . . 109.1 ?
H12D C12A H12E . . 107.8 ?
O5B Na1B O9B 2_765 . 121.01(6) ?
O5B Na1B O3B 2_765 . 102.33(6) ?
O9B Na1B O3B . . 130.86(6) ?
O5B Na1B O2B 2_765 . 134.78(6) ?
O9B Na1B O2B . . 92.35(5) ?
O3B Na1B O2B . . 68.99(5) ?
O5B Na1B O11B 2_765 3_674 73.49(5) ?
O9B Na1B O11B . 3_674 79.43(5) ?
O3B Na1B O11B . 3_674 138.99(6) ?
O2B Na1B O11B . 3_674 85.16(6) ?
O5B Na1B O8B 2_765 . 96.95(5) ?
O9B Na1B O8B . . 69.66(5) ?
O3B Na1B O8B . . 84.11(6) ?
O2B Na1B O8B . . 124.61(6) ?
O11B Na1B O8B 3_674 . 136.67(6) ?
C1B O1B C5B . . 113.80(13) ?
C1B O2B Na1B . . 115.56(11) ?
C1B O2B H2B . . 109.6 ?
Na1B O2B H2B . . 112.8 ?
C2B O3B Na1B . . 114.17(11) ?
C2B O3B H3B . . 109.4 ?
Na1B O3B H3B . . 136.2 ?
C3B O4B H4B . . 109.5 ?
C4B O5B Na1B . 3_674 146.74(11) ?
C4B O5B H5B . . 105.5 ?
Na1B O5B H5B 3_674 . 105.5 ?
C6B O6B H6B . . 109.5 ?
C7B O7B C11B . . 113.19(12) ?
C7B O8B Na1B . . 113.17(10) ?
C7B O8B H8B . . 123.4 ?
Na1B O8B H8B . . 123.4 ?
C8B O9B Na1B . . 115.71(10) ?
C8B O9B H9B . . 109.6 ?
Na1B O9B H9B . . 133.3 ?
C9B O10B H10B . . 109.5 ?
C10B O11B Na1B . 2_765 145.66(11) ?
C10B O11B H11B . . 109.6 ?
Na1B O11B H11B 2_765 . 104.7 ?
C12B O12B H12B . . 109.5 ?
O2B C1B O1B . . 111.69(15) ?
O2B C1B C2B . . 107.40(14) ?
O1B C1B C2B . . 109.54(14) ?
O2B C1B H1E . . 109.4 ?
O1B C1B H1E . . 109.4 ?
C2B C1B H1E . . 109.4 ?
O3B C2B C1B . . 107.24(14) ?
O3B C2B C3B . . 111.27(15) ?
C1B C2B C3B . . 110.44(14) ?
O3B C2B H2E . . 109.3 ?
C1B C2B H2E . . 109.3 ?
C3B C2B H2E . . 109.3 ?
O4B C3B C2B . . 109.15(14) ?
O4B C3B C4B . . 110.08(15) ?
C2B C3B C4B . . 109.82(14) ?
O4B C3B H3E . . 109.3 ?
C2B C3B H3E . . 109.3 ?
C4B C3B H3E . . 109.3 ?
O5B C4B C3B . . 110.84(14) ?
O5B C4B C5B . . 107.65(14) ?
C3B C4B C5B . . 111.08(14) ?
O5B C4B H4E . . 109.1 ?
C3B C4B H4E . . 109.1 ?
C5B C4B H4E . . 109.1 ?
O1B C5B C6B . . 107.88(14) ?
O1B C5B C4B . . 109.28(14) ?
C6B C5B C4B . . 112.94(15) ?
O1B C5B H5E . . 108.9 ?
C6B C5B H5E . . 108.9 ?
C4B C5B H5E . . 108.9 ?
O6B C6B C5B . . 112.93(16) ?
O6B C6B H6F . . 109.0 ?
C5B C6B H6F . . 109.0 ?
O6B C6B H6G . . 109.0 ?
C5B C6B H6G . . 109.0 ?
H6F C6B H6G . . 107.8 ?
O8B C7B O7B . . 111.93(14) ?
O8B C7B C8B . . 107.71(13) ?
O7B C7B C8B . . 109.74(13) ?
O8B C7B H7E . . 109.1 ?
O7B C7B H7E . . 109.1 ?
C8B C7B H7E . . 109.1 ?
O9B C8B C9B . . 109.90(14) ?
O9B C8B C7B . . 108.50(13) ?
C9B C8B C7B . . 110.38(14) ?
O9B C8B H8E . . 109.3 ?
C9B C8B H8E . . 109.3 ?
C7B C8B H8E . . 109.3 ?
O10B C9B C10B . . 108.10(14) ?
O10B C9B C8B . . 110.79(14) ?
C10B C9B C8B . . 109.38(14) ?
O10B C9B H9E . . 109.5 ?
C10B C9B H9E . . 109.5 ?
C8B C9B H9E . . 109.5 ?
O11B C10B C9B . . 110.03(13) ?
O11B C10B C11B . . 108.78(13) ?
C9B C10B C11B . . 110.56(14) ?
O11B C10B H10E . . 109.1 ?
C9B C10B H10E . . 109.1 ?
C11B C10B H10E . . 109.1 ?
O7B C11B C12B . . 107.85(14) ?
O7B C11B C10B . . 109.63(13) ?
C12B C11B C10B . . 112.35(14) ?
O7B C11B H11E . . 109.0 ?
C12B C11B H11E . . 109.0 ?
C10B C11B H11E . . 108.9 ?
O12B C12B C11B . . 112.78(15) ?
O12B C12B H12F . . 109.0 ?
C11B C12B H12F . . 109.0 ?
O12B C12B H12G . . 109.0 ?
C11B C12B H12G . . 109.0 ?
H12F C12B H12G . . 107.8 ?
O5C Na1C O9C 3_664 . 120.55(6) ?
O5C Na1C O2C 3_664 . 129.99(6) ?
O9C Na1C O2C . . 93.99(5) ?
O5C Na1C O3C 3_664 . 102.86(6) ?
O9C Na1C O3C . . 131.69(7) ?
O2C Na1C O3C . . 70.42(5) ?
O5C Na1C O11C 3_664 2_655 73.36(5) ?
O9C Na1C O11C . 2_655 79.31(5) ?
O2C Na1C O11C . 2_655 79.83(5) ?
O3C Na1C O11C . 2_655 137.05(6) ?
O5C Na1C O8C 3_664 . 102.51(6) ?
O9C Na1C O8C . . 69.07(5) ?
O2C Na1C O8C . . 124.36(6) ?
O3C Na1C O8C . . 82.53(5) ?
O11C Na1C O8C 2_655 . 140.42(6) ?
C1C O1C C5C . . 114.49(13) ?
C1C O2C Na1C . . 114.60(11) ?
C1C O2C H2C . . 109.3 ?
Na1C O2C H2C . . 109.0 ?
C2C O3C Na1C . . 113.20(10) ?
C2C O3C H3C . . 109.6 ?
Na1C O3C H3C . . 137.0 ?
C3C O4C H4C . . 109.5 ?
C4C O5C Na1C . 2_655 145.32(12) ?
C4C O5C H5C . . 107.1 ?
Na1C O5C H5C 2_655 . 107.5 ?
C6C O6C H6C . . 109.5 ?
C7C O7C C11C . . 113.51(13) ?
C7C O8C Na1C . . 113.85(10) ?
C7C O8C H8C . . 109.3 ?
Na1C O8C H8C . . 121.6 ?
C8C O9C Na1C . . 116.28(10) ?
C8C O9C H9C . . 109.4 ?
Na1C O9C H9C . . 133.9 ?
C9C O10C H10C . . 109.5 ?
C10C O11C Na1C . 3_664 146.64(11) ?
C10C O11C H11C . . 104.9 ?
Na1C O11C H11C 3_664 . 103.5 ?
C12C O12C H12C . . 109.5 ?
O2C C1C O1C . . 111.42(15) ?
O2C C1C C2C . . 107.13(14) ?
O1C C1C C2C . . 109.55(14) ?
O2C C1C H1F . . 109.6 ?
O1C C1C H1F . . 109.6 ?
C2C C1C H1F . . 109.6 ?
O3C C2C C3C . . 110.71(15) ?
O3C C2C C1C . . 108.03(14) ?
C3C C2C C1C . . 110.01(14) ?
O3C C2C H2F . . 109.4 ?
C3C C2C H2F . . 109.4 ?
C1C C2C H2F . . 109.4 ?
O4C C3C C2C . . 109.80(14) ?
O4C C3C C4C . . 109.38(15) ?
C2C C3C C4C . . 109.62(14) ?
O4C C3C H3F . . 109.3 ?
C2C C3C H3F . . 109.3 ?
C4C C3C H3F . . 109.3 ?
O5C C4C C3C . . 110.78(14) ?
O5C C4C C5C . . 106.77(14) ?
C3C C4C C5C . . 111.54(14) ?
O5C C4C H4F . . 109.2 ?
C3C C4C H4F . . 109.2 ?
C5C C4C H4F . . 109.2 ?
O1C C5C C6C . . 108.13(14) ?
O1C C5C C4C . . 109.18(14) ?
C6C C5C C4C . . 113.07(15) ?
O1C C5C H5F . . 108.8 ?
C6C C5C H5F . . 108.8 ?
C4C C5C H5F . . 108.8 ?
O6C C6C C5C . . 112.82(17) ?
O6C C6C H6H . . 109.0 ?
C5C C6C H6H . . 109.0 ?
O6C C6C H6I . . 109.0 ?
C5C C6C H6I . . 109.0 ?
H6H C6C H6I . . 107.8 ?
O8C C7C O7C . . 112.14(14) ?
O8C C7C C8C . . 107.53(13) ?
O7C C7C C8C . . 109.27(13) ?
O8C C7C H7F . . 109.3 ?
O7C C7C H7F . . 109.3 ?
C8C C7C H7F . . 109.3 ?
O9C C8C C7C . . 108.46(13) ?
O9C C8C C9C . . 109.71(14) ?
C7C C8C C9C . . 110.53(13) ?
O9C C8C H8F . . 109.4 ?
C7C C8C H8F . . 109.4 ?
C9C C8C H8F . . 109.4 ?
O10C C9C C10C . . 108.00(14) ?
O10C C9C C8C . . 109.77(14) ?
C10C C9C C8C . . 109.51(13) ?
O10C C9C H9F . . 109.8 ?
C10C C9C H9F . . 109.8 ?
C8C C9C H9F . . 109.8 ?
O11C C10C C9C . . 110.19(13) ?
O11C C10C C11C . . 108.54(14) ?
C9C C10C C11C . . 110.39(14) ?
O11C C10C H10F . . 109.2 ?
C9C C10C H10F . . 109.2 ?
C11C C10C H10F . . 109.2 ?
O7C C11C C12C . . 107.80(14) ?
O7C C11C C10C . . 109.40(13) ?
C12C C11C C10C . . 112.27(14) ?
O7C C11C H11F . . 109.1 ?
C12C C11C H11F . . 109.1 ?
C10C C11C H11F . . 109.1 ?
O12C C12C C11C . . 112.57(15) ?
O12C C12C H12H . . 109.1 ?
C11C C12C H12H . . 109.1 ?
O12C C12C H12I . . 109.1 ?
C11C C12C H12I . . 109.1 ?
H12H C12C H12I . . 107.8 ?

loop_
_geom_bond_atom_site_label_1
_geom_bond_atom_site_label_2
_geom_bond_site_symmetry_2
_geom_bond_distance
_geom_bond_publ_flag
Na1A O9A . 2.3433(16) ?
Na1A O11A 2_665 2.3447(16) ?
Na1A O5A 3_564 2.3726(15) ?
Na1A O3A . 2.3795(15) ?
Na1A O8A . 2.3831(15) ?
Na1A O2A . 2.3966(15) ?
O1A C1A . 1.432(2) ?
O1A C5A . 1.443(2) ?
O2A C1A . 1.392(2) ?
O2A H2A . 0.85 ?
O3A C2A . 1.425(2) ?
O3A H3A . 0.85 ?
O4A C3A . 1.430(2) ?
O4A H4A . 0.82 ?
O5A C4A . 1.421(2) ?
O5A Na1A 2_665 2.3726(15) ?
O5A H5A . 0.83 ?
O6A C6A . 1.420(2) ?
O6A H6A . 0.82 ?
O7A C7A . 1.428(2) ?
O7A C11A . 1.446(2) ?
O8A C7A . 1.404(2) ?
O8A H8A . 0.85 ?
O9A C8A . 1.424(2) ?
O9A H9A . 0.85 ?
O10A C9A . 1.427(2) ?
O10A H10A . 0.82 ?
O11A C10A . 1.418(2) ?
O11A Na1A 3_564 2.3447(15) ?
O11A H11A . 0.85 ?
O12A C12A . 1.441(3) ?
O12A H12A . 0.82 ?
C1A C2A . 1.533(2) ?
C1A H1D . 0.98 ?
C2A C3A . 1.528(2) ?
C2A H2D . 0.98 ?
C3A C4A . 1.519(2) ?
C3A H3D . 0.98 ?
C4A C5A . 1.526(2) ?
C4A H4D . 0.98 ?
C5A C6A . 1.520(2) ?
C5A H5D . 0.98 ?
C6A H6D . 0.97 ?
C6A H6E . 0.97 ?
C7A C8A . 1.529(2) ?
C7A H7D . 0.98 ?
C8A C9A . 1.521(2) ?
C8A H8D . 0.98 ?
C9A C10A . 1.531(3) ?
C9A H9D . 0.98 ?
C10A C11A . 1.532(2) ?
C10A H10D . 0.98 ?
C11A C12A . 1.513(2) ?
C11A H11D . 0.98 ?
C12A H12D . 0.97 ?
C12A H12E . 0.97 ?
Na1B O5B 2_765 2.3455(15) ?
Na1B O9B . 2.3565(16) ?
Na1B O3B . 2.3576(16) ?
Na1B O2B . 2.3881(16) ?
Na1B O11B 3_674 2.3895(15) ?
Na1B O8B . 2.3957(16) ?
O1B C1B . 1.443(2) ?
O1B C5B . 1.444(2) ?
O2B C1B . 1.401(2) ?
O2B H2B . 0.85 ?
O3B C2B . 1.426(2) ?
O3B H3B . 0.85 ?
O4B C3B . 1.424(2) ?
O4B H4B . 0.82 ?
O5B C4B . 1.417(2) ?
O5B Na1B 3_674 2.3455(15) ?
O5B H5B . 0.85 ?
O6B C6B . 1.430(3) ?
O6B H6B . 0.82 ?
O7B C7B . 1.430(2) ?
O7B C11B . 1.437(2) ?
O8B C7B . 1.403(2) ?
O8B H8B . 0.93 ?
O9B C8B . 1.427(2) ?
O9B H9B . 0.85 ?
O10B C9B . 1.427(2) ?
O10B H10B . 0.82 ?
O11B C10B . 1.426(2) ?
O11B Na1B 2_765 2.3895(15) ?
O11B H11B . 0.81 ?
O12B C12B . 1.428(2) ?
O12B H12B . 0.82 ?
C1B C2B . 1.521(2) ?
C1B H1E . 0.98 ?
C2B C3B . 1.524(2) ?
C2B H2E . 0.98 ?
C3B C4B . 1.524(3) ?
C3B H3E . 0.98 ?
C4B C5B . 1.525(2) ?
C4B H4E . 0.98 ?
C5B C6B . 1.519(3) ?
C5B H5E . 0.98 ?
C6B H6F . 0.97 ?
C6B H6G . 0.97 ?
C7B C8B . 1.529(2) ?
C7B H7E . 0.98 ?
C8B C9B . 1.524(2) ?
C8B H8E . 0.98 ?
C9B C10B . 1.519(2) ?
C9B H9E . 0.98 ?
C10B C11B . 1.531(2) ?
C10B H10E . 0.98 ?
C11B C12B . 1.515(2) ?
C11B H11E . 0.98 ?
C12B H12F . 0.97 ?
C12B H12G . 0.97 ?
Na1C O5C 3_664 2.3040(16) ?
Na1C O9C . 2.3397(15) ?
Na1C O2C . 2.3488(15) ?
Na1C O3C . 2.3594(16) ?
Na1C O11C 2_655 2.4367(15) ?
Na1C O8C . 2.4372(16) ?
O1C C1C . 1.429(2) ?
O1C C5C . 1.435(2) ?
O2C C1C . 1.404(2) ?
O2C H2C . 0.85 ?
O3C C2C . 1.427(2) ?
O3C H3C . 0.85 ?
O4C C3C . 1.425(2) ?
O4C H4C . 0.82 ?
O5C C4C . 1.416(2) ?
O5C Na1C 2_655 2.3040(16) ?
O5C H5C . 0.85 ?
O6C C6C . 1.425(3) ?
O6C H6C . 0.82 ?
O7C C7C . 1.432(2) ?
O7C C11C . 1.442(2) ?
O8C C7C . 1.399(2) ?
O8C H8C . 0.85 ?
O9C C8C . 1.432(2) ?
O9C H9C . 0.85 ?
O10C C9C . 1.427(2) ?
O10C H10C . 0.82 ?
O11C C10C . 1.430(2) ?
O11C Na1C 3_664 2.4367(15) ?
O11C H11C . 0.8325 ?
O12C C12C . 1.435(2) ?
O12C H12C . 0.82 ?
C1C C2C . 1.532(2) ?
C1C H1F . 0.98 ?
C2C C3C . 1.524(2) ?
C2C H2F . 0.98 ?
C3C C4C . 1.525(3) ?
C3C H3F . 0.98 ?
C4C C5C . 1.533(3) ?
C4C H4F . 0.98 ?
C5C C6C . 1.521(2) ?
C5C H5F . 0.98 ?
C6C H6H . 0.97 ?
C6C H6I . 0.97 ?
C7C C8C . 1.530(2) ?
C7C H7F . 0.98 ?
C8C C9C . 1.530(2) ?
C8C H8F . 0.98 ?
C9C C10C . 1.515(2) ?
C9C H9F . 0.98 ?
C10C C11C . 1.535(2) ?
C10C H10F . 0.98 ?
C11C C12C . 1.520(2) ?
C11C H11F . 0.98 ?
C12C H12H . 0.97 ?
C12C H12I . 0.97 ?

loop_
_geom_hbond_atom_site_label_D
_geom_hbond_atom_site_label_H
_geom_hbond_atom_site_label_A
_geom_hbond_site_symmetry_A
_geom_hbond_distance_DH
_geom_hbond_distance_HA
_geom_hbond_distance_DA
_geom_hbond_angle_DHA
O2A H2A O12B 2_664 0.85 1.79 2.630(3) 172
O2B H2B O12C 1_566 0.85 1.79 2.640(3) 174
O2C H2C O6A 2_764 0.85 1.82 2.665(3) 176
O3A H3A O1B . 0.85 1.91 2.753(2) 169
O3B H3B O1C 2_655 0.85 1.90 2.727(2) 163
O3C H3C O7A 1_545 0.85 1.94 2.755(2) 161
O4A H4A Cl2 3_565 0.82 2.34 3.158(2) 174
O4B H4B Cl3 1_655 0.82 2.45 3.270(2) 173
O4C H4C Cl1 . 0.82 2.47 3.256(2) 161
O5A H5A Cl2 1_556 0.83 2.35 3.1510(10) 162
O5B H5B O10B 2_764 0.85 1.98 2.828(2) 175
O5C H5C O10C 3_665 0.85 1.94 2.773(2) 165
O6A H6A Cl2 1_556 0.82 2.33 3.144(2) 174
O6B H6B Cl3 3_564 0.82 2.41 3.220(2) 170
O6C H6C O8B 3_664 0.82 2.33 2.696(3) 108
O8A H8A O6B . 0.85 1.88 2.726(3) 177
O8B H8B O6C 2_655 0.93 2.10 2.696(3) 121
O8C H8C O12A 1_545 0.85 1.85 2.699(2) 173
O9A H9A O7B 2_664 0.85 1.97 2.786(3) 162
O9B H9B O7C 1_566 0.85 1.97 2.798(2) 166
O9C H9C O1A 2_764 0.85 1.94 2.775(2) 168
O10A H10A Cl2 2_665 0.82 2.51 3.245(2) 150
O10B H10B Cl3 2_775 0.82 2.33 3.147(2) 171
O10C H10C Cl1 3_664 0.82 2.48 3.144(2) 139
O11A H11A O4A 2_664 0.85 2.03 2.819(3) 155
O11B H11B Cl3 3_565 0.81 2.43 3.159(2) 150
O11C H11C Cl1 2_654 0.83 2.36 3.166(2) 164
O12A H12A Cl2 . 0.82 2.45 3.229(2) 159
O12B H12B Cl3 3_565 0.82 2.37 3.135(2) 156
O12C H12C Cl1 2_654 0.82 2.32 3.138(2) 173

loop_
_geom_torsion_atom_site_label_1
_geom_torsion_atom_site_label_2
_geom_torsion_atom_site_label_3
_geom_torsion_atom_site_label_4
_geom_torsion_site_symmetry_1
_geom_torsion_site_symmetry_2
_geom_torsion_site_symmetry_3
_geom_torsion_site_symmetry_4
_geom_torsion
_geom_torsion_publ_flag
O9A Na1A O2A C1A . . . . -120.96(12) ?
O11A Na1A O2A C1A 2_665 . . . 139.58(12) ?
O5A Na1A O2A C1A 3_564 . . . 63.79(15) ?
O3A Na1A O2A C1A . . . . 18.66(11) ?
O8A Na1A O2A C1A . . . . -60.15(13) ?
O9A Na1A O3A C2A . . . . 72.64(14) ?
O11A Na1A O3A C2A 2_665 . . . -74.62(13) ?
O5A Na1A O3A C2A 3_564 . . . -138.74(12) ?
O8A Na1A O3A C2A . . . . 138.79(12) ?
O2A Na1A O3A C2A . . . . 13.12(11) ?
O9A Na1A O8A C7A . . . . 14.24(11) ?
O11A Na1A O8A C7A 2_665 . . . 100.11(13) ?
O5A Na1A O8A C7A 3_564 . . . 160.32(12) ?
O3A Na1A O8A C7A . . . . -119.20(12) ?
O2A Na1A O8A C7A . . . . -52.99(13) ?
O11A Na1A O9A C8A 2_665 . . . -113.77(12) ?
O5A Na1A O9A C8A 3_564 . . . -36.75(16) ?
O3A Na1A O9A C8A . . . . 93.99(13) ?
O8A Na1A O9A C8A . . . . 17.96(12) ?
O2A Na1A O9A C8A . . . . 147.85(12) ?
Na1A O2A C1A O1A . . . . -164.95(10) ?
Na1A O2A C1A C2A . . . . -44.28(16) ?
C5A O1A C1A O2A . . . . 57.76(19) ?
C5A O1A C1A C2A . . . . -61.35(18) ?
Na1A O3A C2A C3A . . . . 80.70(14) ?
Na1A O3A C2A C1A . . . . -39.69(16) ?
O2A C1A C2A O3A . . . . 54.06(18) ?
O1A C1A C2A O3A . . . . 176.29(13) ?
O2A C1A C2A C3A . . . . -66.23(17) ?
O1A C1A C2A C3A . . . . 55.99(18) ?
O3A C2A C3A O4A . . . . 67.34(17) ?
C1A C2A C3A O4A . . . . -173.02(13) ?
O3A C2A C3A C4A . . . . -173.43(13) ?
C1A C2A C3A C4A . . . . -53.80(18) ?
Na1A O5A C4A C3A 2_665 . . . -27.8(3) ?
Na1A O5A C4A C5A 2_665 . . . 93.9(2) ?
O4A C3A C4A O5A . . . . -63.94(18) ?
C2A C3A C4A O5A . . . . 175.76(14) ?
O4A C3A C4A C5A . . . . 175.23(14) ?
C2A C3A C4A C5A . . . . 54.93(18) ?
C1A O1A C5A C6A . . . . -175.84(14) ?
C1A O1A C5A C4A . . . . 61.74(18) ?
O5A C4A C5A O1A . . . . -179.34(13) ?
C3A C4A C5A O1A . . . . -57.39(17) ?
O5A C4A C5A C6A . . . . 60.66(18) ?
C3A C4A C5A C6A . . . . -177.39(14) ?
O1A C5A C6A O6A . . . . -67.48(19) ?
C4A C5A C6A O6A . . . . 52.9(2) ?
Na1A O8A C7A O7A . . . . -162.57(10) ?
Na1A O8A C7A C8A . . . . -41.42(16) ?
C11A O7A C7A O8A . . . . 59.60(19) ?
C11A O7A C7A C8A . . . . -60.38(18) ?
Na1A O9A C8A C9A . . . . 76.24(15) ?
Na1A O9A C8A C7A . . . . -44.98(16) ?
O8A C7A C8A O9A . . . . 56.58(18) ?
O7A C7A C8A O9A . . . . 178.88(13) ?
O8A C7A C8A C9A . . . . -65.16(18) ?
O7A C7A C8A C9A . . . . 57.14(18) ?
O9A C8A C9A O10A . . . . 65.19(18) ?
C7A C8A C9A O10A . . . . -175.01(14) ?
O9A C8A C9A C10A . . . . -174.45(13) ?
C7A C8A C9A C10A . . . . -54.66(18) ?
Na1A O11A C10A C9A 3_564 . . . -75.4(2) ?
Na1A O11A C10A C11A 3_564 . . . 45.9(3) ?
O10A C9A C10A O11A . . . . -66.95(18) ?
C8A C9A C10A O11A . . . . 173.19(14) ?
O10A C9A C10A C11A . . . . 173.98(14) ?
C8A C9A C10A C11A . . . . 54.12(18) ?
C7A O7A C11A C12A . . . . -177.39(14) ?
C7A O7A C11A C10A . . . . 59.09(18) ?
O11A C10A C11A O7A . . . . -175.80(13) ?
C9A C10A C11A O7A . . . . -54.94(17) ?
O11A C10A C11A C12A . . . . 63.94(18) ?
C9A C10A C11A C12A . . . . -175.20(14) ?
O7A C11A C12A O12A . . . . -67.61(19) ?
C10A C11A C12A O12A . . . . 53.6(2) ?
O5B Na1B O2B C1B 2_765 . . . 99.63(14) ?
O9B Na1B O2B C1B . . . . -120.26(12) ?
O3B Na1B O2B C1B . . . . 13.02(11) ?
O11B Na1B O2B C1B 3_674 . . . 160.56(12) ?
O8B Na1B O2B C1B . . . . -53.49(14) ?
O5B Na1B O3B C2B 2_765 . . . -113.75(12) ?
O9B Na1B O3B C2B . . . . 93.85(13) ?
O2B Na1B O3B C2B . . . . 19.76(12) ?
O11B Na1B O3B C2B 3_674 . . . -34.83(17) ?
O8B Na1B O3B C2B . . . . 150.40(12) ?
O5B Na1B O8B C7B 2_765 . . . 141.71(11) ?
O9B Na1B O8B C7B . . . . 21.16(11) ?
O3B Na1B O8B C7B . . . . -116.54(11) ?
O2B Na1B O8B C7B . . . . -57.15(13) ?
O11B Na1B O8B C7B 3_674 . . . 68.46(14) ?
O5B Na1B O9B C8B 2_765 . . . -75.30(13) ?
O3B Na1B O9B C8B . . . . 72.82(14) ?
O2B Na1B O9B C8B . . . . 136.78(12) ?
O11B Na1B O9B C8B 3_674 . . . -138.59(12) ?
O8B Na1B O9B C8B . . . . 10.55(11) ?
Na1B O2B C1B O1B . . . . -160.91(10) ?
Na1B O2B C1B C2B . . . . -40.78(16) ?
C5B O1B C1B O2B . . . . 57.95(19) ?
C5B O1B C1B C2B . . . . -60.91(18) ?
Na1B O3B C2B C1B . . . . -47.04(16) ?
Na1B O3B C2B C3B . . . . 73.84(15) ?
O2B C1B C2B O3B . . . . 56.69(18) ?
O1B C1B C2B O3B . . . . 178.18(14) ?
O2B C1B C2B C3B . . . . -64.71(18) ?
O1B C1B C2B C3B . . . . 56.78(18) ?
O3B C2B C3B O4B . . . . 65.90(18) ?
C1B C2B C3B O4B . . . . -175.12(14) ?
O3B C2B C3B C4B . . . . -173.34(14) ?
C1B C2B C3B C4B . . . . -54.36(18) ?
Na1B O5B C4B C3B 3_674 . . . -76.5(2) ?
Na1B O5B C4B C5B 3_674 . . . 45.2(3) ?
O4B C3B C4B O5B . . . . -66.17(18) ?
C2B C3B C4B O5B . . . . 173.62(13) ?
O4B C3B C4B C5B . . . . 174.19(14) ?
C2B C3B C4B C5B . . . . 53.99(18) ?
C1B O1B C5B C6B . . . . -176.84(15) ?
C1B O1B C5B C4B . . . . 60.01(18) ?
O5B C4B C5B O1B . . . . -177.07(13) ?
C3B C4B C5B O1B . . . . -55.55(18) ?
O5B C4B C5B C6B . . . . 62.84(19) ?
C3B C4B C5B C6B . . . . -175.64(15) ?
O1B C5B C6B O6B . . . . -67.08(19) ?
C4B C5B C6B O6B . . . . 53.8(2) ?
Na1B O8B C7B O7B . . . . -167.86(10) ?
Na1B O8B C7B C8B . . . . -47.14(15) ?
C11B O7B C7B O8B . . . . 58.45(18) ?
C11B O7B C7B C8B . . . . -61.09(18) ?
Na1B O9B C8B C9B . . . . 83.07(14) ?
Na1B O9B C8B C7B . . . . -37.71(16) ?
O8B C7B C8B O9B . . . . 55.43(17) ?
O7B C7B C8B O9B . . . . 177.51(13) ?
O8B C7B C8B C9B . . . . -65.06(17) ?
O7B C7B C8B C9B . . . . 57.03(18) ?
O9B C8B C9B O10B . . . . 66.81(17) ?
C7B C8B C9B O10B . . . . -173.55(13) ?
O9B C8B C9B C10B . . . . -174.12(13) ?
C7B C8B C9B C10B . . . . -54.48(18) ?
Na1B O11B C10B C9B 2_765 . . . -27.9(3) ?
Na1B O11B C10B C11B 2_765 . . . 93.4(2) ?
O10B C9B C10B O11B . . . . -64.70(18) ?
C8B C9B C10B O11B . . . . 174.57(13) ?
O10B C9B C10B C11B . . . . 175.12(13) ?
C8B C9B C10B C11B . . . . 54.40(18) ?
C7B O7B C11B C12B . . . . -176.56(14) ?
C7B O7B C11B C10B . . . . 60.83(17) ?
O11B C10B C11B O7B . . . . -177.59(12) ?
C9B C10B C11B O7B . . . . -56.66(17) ?
O11B C10B C11B C12B . . . . 62.51(18) ?
C9B C10B C11B C12B . . . . -176.56(14) ?
O7B C11B C12B O12B . . . . -68.48(18) ?
C10B C11B C12B O12B . . . . 52.5(2) ?
O5C Na1C O2C C1C 3_664 . . . 107.60(13) ?
O9C Na1C O2C C1C . . . . -116.03(12) ?
O3C Na1C O2C C1C . . . . 17.03(11) ?
O11C Na1C O2C C1C 2_655 . . . 165.59(12) ?
O8C Na1C O2C C1C . . . . -48.74(13) ?
O5C Na1C O3C C2C 3_664 . . . -112.48(12) ?
O9C Na1C O3C C2C . . . . 93.14(13) ?
O2C Na1C O3C C2C . . . . 15.72(11) ?
O11C Na1C O3C C2C 2_655 . . . -33.19(16) ?
O8C Na1C O3C C2C . . . . 146.33(12) ?
O5C Na1C O8C C7C 3_664 . . . 135.81(11) ?
O9C Na1C O8C C7C . . . . 17.61(11) ?
O2C Na1C O8C C7C . . . . -62.54(13) ?
O3C Na1C O8C C7C . . . . -122.60(12) ?
O11C Na1C O8C C7C 2_655 . . . 56.88(15) ?
O5C Na1C O9C C8C 3_664 . . . -78.21(13) ?
O2C Na1C O9C C8C . . . . 139.66(12) ?
O3C Na1C O9C C8C . . . . 72.47(14) ?
O11C Na1C O9C C8C 2_655 . . . -141.48(12) ?
O8C Na1C O9C C8C . . . . 14.28(11) ?
Na1C O2C C1C O1C . . . . -164.10(10) ?
Na1C O2C C1C C2C . . . . -44.29(16) ?
C5C O1C C1C O2C . . . . 56.97(19) ?
C5C O1C C1C C2C . . . . -61.39(19) ?
Na1C O3C C2C C3C . . . . 77.26(15) ?
Na1C O3C C2C C1C . . . . -43.25(16) ?
O2C C1C C2C O3C . . . . 57.24(18) ?
O1C C1C C2C O3C . . . . 178.24(14) ?
O2C C1C C2C C3C . . . . -63.71(18) ?
O1C C1C C2C C3C . . . . 57.28(18) ?
O3C C2C C3C O4C . . . . 66.14(18) ?
C1C C2C C3C O4C . . . . -174.54(14) ?
O3C C2C C3C C4C . . . . -173.68(14) ?
C1C C2C C3C C4C . . . . -54.35(18) ?
Na1C O5C C4C C3C 2_655 . . . -82.3(2) ?
Na1C O5C C4C C5C 2_655 . . . 39.3(3) ?
O4C C3C C4C O5C . . . . -67.22(18) ?
C2C C3C C4C O5C . . . . 172.33(14) ?
O4C C3C C4C C5C . . . . 173.99(14) ?
C2C C3C C4C C5C . . . . 53.55(18) ?
C1C O1C C5C C6C . . . . -177.14(15) ?
C1C O1C C5C C4C . . . . 59.47(18) ?
O5C C4C C5C O1C . . . . -175.59(14) ?
C3C C4C C5C O1C . . . . -54.45(18) ?
O5C C4C C5C C6C . . . . 63.99(19) ?
C3C C4C C5C C6C . . . . -174.86(15) ?
O1C C5C C6C O6C . . . . -65.9(2) ?
C4C C5C C6C O6C . . . . 55.1(2) ?
Na1C O8C C7C O7C . . . . -163.83(10) ?
Na1C O8C C7C C8C . . . . -43.68(15) ?
C11C O7C C7C O8C . . . . 57.97(18) ?
C11C O7C C7C C8C . . . . -61.16(18) ?
Na1C O9C C8C C7C . . . . -41.39(16) ?
Na1C O9C C8C C9C . . . . 79.42(15) ?
O8C C7C C8C O9C . . . . 55.19(17) ?
O7C C7C C8C O9C . . . . 177.13(13) ?
O8C C7C C8C C9C . . . . -65.12(17) ?
O7C C7C C8C C9C . . . . 56.82(18) ?
O9C C8C C9C O10C . . . . 67.30(17) ?
C7C C8C C9C O10C . . . . -173.15(13) ?
O9C C8C C9C C10C . . . . -174.30(14) ?
C7C C8C C9C C10C . . . . -54.74(18) ?
Na1C O11C C10C C9C 3_664 . . . -17.0(3) ?
Na1C O11C C10C C11C 3_664 . . . 104.0(2) ?
O10C C9C C10C O11C . . . . -66.05(18) ?
C8C C9C C10C O11C . . . . 174.44(14) ?
O10C C9C C10C C11C . . . . 174.07(14) ?
C8C C9C C10C C11C . . . . 54.57(18) ?
C7C O7C C11C C12C . . . . -176.51(14) ?
C7C O7C C11C C10C . . . . 61.14(18) ?
O11C C10C C11C O7C . . . . -177.64(13) ?
C9C C10C C11C O7C . . . . -56.78(17) ?
O11C C10C C11C C12C . . . . 62.72(18) ?
C9C C10C C11C C12C . . . . -176.41(14) ?
O7C C11C C12C O12C . . . . -68.07(19) ?
C10C C11C C12C O12C . . . . 52.5(2) ?
